data_7230058
loop_
_publ_author_name
'Xu, Fen'
'Si, Xiao-Ju'
'Wang, Xiao-Ning'
'Kou, Hao-Dong'
'Chen, Di-Ming'
'Liu, Chun-Sen'
'Du, Miao'

_publ_section_title
;
 A high-activity cobalt-based MOF catalyst for [2&#x00A0;+ 2 + 2]
 cycloaddition of diynes and alkynes: insights into alkyne affinity and
 selectivity control
;
_journal_issue 9
_journal_name_full 'RSC Advances'
_journal_page_first 4895
_journal_paper_doi 10.1039/C7RA12136A
_journal_volume 8
_journal_year 2018
_chemical_absolute_configuration ad
_chemical_formula_moiety 'C22 H21 N O3 S'
_chemical_formula_sum 'C22 H21 N O3 S'
_chemical_formula_weight 379.46
_chemical_name_systematic
;
 ? 
;
_space_group_crystal_system monoclinic
_space_group_IT_number 4
_space_group_name_Hall 'P 2yb'
_space_group_name_H-M_alt 'P 1 21 1'
_symmetry_space_group_name_Hall 'P 2yb'
_symmetry_space_group_name_H-M 'P 1 21 1'
_atom_sites_solution_hydrogens geom
_atom_sites_solution_primary direct
_atom_sites_solution_secondary difmap
_audit_creation_date 2017-12-27
_audit_creation_method
;
Olex2 1.2
(compiled 2017.08.10 svn.r3458 for OlexSys, GUI svn.r5381)
;
_audit_update_record
;
2017-12-29 deposited with the CCDC.
2018-01-23 downloaded from the CCDC.
;
_cell_angle_alpha 90.00
_cell_angle_beta 100.170(11)
_cell_angle_gamma 90.00
_cell_formula_units_Z 2
_cell_length_a 7.9842(9)
_cell_length_b 6.081(2)
_cell_length_c 20.127(2)
_cell_measurement_reflns_used 835
_cell_measurement_temperature 294(2)
_cell_measurement_theta_max 69.1040
_cell_measurement_theta_min 4.4550
_cell_volume 961.9(3)
_computing_cell_refinement
;
CrysAlisPro, Agilent Technologies,
Version 1.171.37.35 (release 13-08-2014 CrysAlis171 .NET)
(compiled Aug 13 2014,18:06:01)
;
_computing_data_collection
;
CrysAlisPro, Agilent Technologies,
Version 1.171.37.35 (release 13-08-2014 CrysAlis171 .NET)
(compiled Aug 13 2014,18:06:01)
;
_computing_data_reduction
;
CrysAlisPro, Agilent Technologies,
Version 1.171.37.35 (release 13-08-2014 CrysAlis171 .NET)
(compiled Aug 13 2014,18:06:01)
;
_computing_molecular_graphics 'Olex2 (Dolomanov et al., 2009)'
_computing_publication_material 'Olex2 (Dolomanov et al., 2009)'
_computing_structure_refinement 'XL (Sheldrick, 2008)'
_computing_structure_solution 'XS (Sheldrick, 2008)'
_diffrn_ambient_temperature 294(2)
_diffrn_detector 'CCD plate'
_diffrn_detector_area_resol_mean 5.3031
_diffrn_detector_type AtlasS2
_diffrn_measured_fraction_theta_full 0.994
_diffrn_measured_fraction_theta_max 0.994
_diffrn_measurement_details
;
#__ type_ start__ end____ width___ exp.time_
  1 omega -111.00  -12.00   1.0000    5.0000
omega____ theta____ kappa____ phi______ frames
    -      -40.2955  -57.0000  -60.0000 99

#__ type_ start__ end____ width___ exp.time_
  2 omega -110.00  -25.00   1.0000    5.0000
omega____ theta____ kappa____ phi______ frames
    -      -40.2955  -38.0000   30.0000 85

#__ type_ start__ end____ width___ exp.time_
  3 omega   40.00   80.00   1.0000    5.0000
omega____ theta____ kappa____ phi______ frames
    -       40.2955 -125.0000 -150.0000 40

#__ type_ start__ end____ width___ exp.time_
  4 omega   59.00   86.00   1.0000   20.0000
omega____ theta____ kappa____ phi______ frames
    -      107.1410  -30.0000   90.0000 27

#__ type_ start__ end____ width___ exp.time_
  5 omega  130.00  172.00   1.0000   20.0000
omega____ theta____ kappa____ phi______ frames
    -      107.1410  125.0000  -30.0000 42

#__ type_ start__ end____ width___ exp.time_
  6 omega   46.00   90.00   1.0000   20.0000
omega____ theta____ kappa____ phi______ frames
    -      107.1410  -30.0000 -120.0000 44

#__ type_ start__ end____ width___ exp.time_
  7 omega   94.00  129.00   1.0000   20.0000
omega____ theta____ kappa____ phi______ frames
    -      107.1410  125.0000  -30.0000 35

#__ type_ start__ end____ width___ exp.time_
  8 omega   31.00   67.00   1.0000   20.0000
omega____ theta____ kappa____ phi______ frames
    -      107.1410  -30.0000  -30.0000 36

#__ type_ start__ end____ width___ exp.time_
  9 omega   48.00   80.00   1.0000   20.0000
omega____ theta____ kappa____ phi______ frames
    -      107.1410  -45.0000 -150.0000 32

#__ type_ start__ end____ width___ exp.time_
 10 omega   43.00   70.00   1.0000   20.0000
omega____ theta____ kappa____ phi______ frames
    -      107.1410  -45.0000  -60.0000 27

#__ type_ start__ end____ width___ exp.time_
 11 omega   81.00  177.00   1.0000   20.0000
omega____ theta____ kappa____ phi______ frames
    -      107.1410   30.0000   90.0000 96

#__ type_ start__ end____ width___ exp.time_
 12 omega   50.00   99.00   1.0000   20.0000
omega____ theta____ kappa____ phi______ frames
    -      107.1410  -95.0000   90.0000 49
;
_diffrn_measurement_device 'four-circle diffractometer'
_diffrn_measurement_device_type 'SuperNova, Dual, Cu at zero, AtlasS2'
_diffrn_measurement_method '\w scans'
_diffrn_orient_matrix_UB_11 0.1673978000
_diffrn_orient_matrix_UB_12 -0.1011666000
_diffrn_orient_matrix_UB_13 0.0372329000
_diffrn_orient_matrix_UB_21 0.0471578000
_diffrn_orient_matrix_UB_22 -0.0665619000
_diffrn_orient_matrix_UB_23 -0.0682209000
_diffrn_orient_matrix_UB_31 0.0902011000
_diffrn_orient_matrix_UB_32 0.2226096000
_diffrn_orient_matrix_UB_33 -0.0035301000
_diffrn_radiation_monochromator mirror
_diffrn_radiation_probe x-ray
_diffrn_radiation_type CuK\a
_diffrn_radiation_wavelength 1.54184
_diffrn_reflns_av_R_equivalents 0.0458
_diffrn_reflns_av_unetI/netI 0.0554
_diffrn_reflns_limit_h_max 9
_diffrn_reflns_limit_h_min -9
_diffrn_reflns_limit_k_max 7
_diffrn_reflns_limit_k_min -3
_diffrn_reflns_limit_l_max 24
_diffrn_reflns_limit_l_min -20
_diffrn_reflns_number 3110
_diffrn_reflns_theta_full 67.03
_diffrn_reflns_theta_max 67.03
_diffrn_reflns_theta_min 4.46
_diffrn_source 'sealed X-ray tube'
_diffrn_source_type 'SuperNova (Cu) X-ray Source'
_exptl_absorpt_coefficient_mu 1.673
_exptl_absorpt_correction_T_max 1.00000
_exptl_absorpt_correction_T_min 0.29642
_exptl_absorpt_correction_type multi-scan
_exptl_absorpt_process_details
;
CrysAlisPro, Agilent Technologies,
Version 1.171.37.35 (release 13-08-2014 CrysAlis171 .NET)
(compiled Aug 13 2014,18:06:01)
Empirical absorption correction using spherical harmonics,
 implemented in SCALE3 ABSPACK scaling algorithm.
;
_exptl_crystal_colour colorless
_exptl_crystal_density_diffrn 1.310
_exptl_crystal_density_method 'not measured'
_exptl_crystal_description prism
_exptl_crystal_F_000 400
_exptl_crystal_size_max 0.24
_exptl_crystal_size_mid 0.2
_exptl_crystal_size_min 0.2
_refine_diff_density_max 0.196
_refine_diff_density_min -0.216
_refine_diff_density_rms 0.044
_refine_ls_abs_structure_details 'Flack H D (1983), Acta Cryst. A39, 876-881'
_refine_ls_abs_structure_Flack 0.03(5)
_refine_ls_extinction_method none
_refine_ls_goodness_of_fit_ref 0.990
_refine_ls_hydrogen_treatment constr
_refine_ls_matrix_type full
_refine_ls_number_parameters 246
_refine_ls_number_reflns 2346
_refine_ls_number_restraints 1
_refine_ls_restrained_S_all 0.990
_refine_ls_R_factor_all 0.0813
_refine_ls_R_factor_gt 0.0621
_refine_ls_shift/su_max 0.001
_refine_ls_shift/su_mean 0.000
_refine_ls_structure_factor_coef Fsqd
_refine_ls_weighting_details 'calc w=1/[\s^2^(Fo^2^)+(0.0926P)^2^+0.0000P] where P=(Fo^2^+2Fc^2^)/3'
_refine_ls_weighting_scheme calc
_refine_ls_wR_factor_gt 0.1625
_refine_ls_wR_factor_ref 0.1849
_reflns_number_gt 1654
_reflns_number_total 2346
_reflns_threshold_expression >2sigma(I)
_cod_data_source_file c7ra12136a2.cif
_cod_data_source_block 3ab
_cod_original_cell_volume 961.9(4)
_cod_database_code 7230058
_chemical_oxdiff_formula 'C H O N S'
_reflns_odcompleteness_completeness 99.42
_reflns_odcompleteness_iscentric 1
_reflns_odcompleteness_theta 66.97
_olex2_refinement_description
;
1. Fixed Uiso
 At 1.2 times of:
  All C(H) groups, All C(H,H) groups
 At 1.5 times of:
  All C(H,H,H) groups
2.a Secondary CH2 refined with riding coordinates:
 C1(H1A,H1B), C4(H4A,H4B)
2.b Aromatic/amide H refined with riding coordinates:
 C5(H5), C6(H6), C8(H8), C10(H10), C11(H11), C13(H13), C14(H14), C17(H17),
 C18(H18), C20(H20), C21(H21)
2.c Idealised Me refined as rotating group:
 C15(H15A,H15B,H15C), C22(H22A,H22B,H22C)
;
_olex2_submission_special_instructions 'No special instructions were received'

loop_
_space_group_symop_id
_space_group_symop_operation_xyz
1 'x, y, z'
2 '-x, y+1/2, -z'

loop_
_atom_site_label
_atom_site_type_symbol
_atom_site_fract_x
_atom_site_fract_y
_atom_site_fract_z
_atom_site_U_iso_or_equiv
_atom_site_adp_type
_atom_site_occupancy
_atom_site_calc_flag
_atom_site_refinement_flags_posn
C1 C 0.1138(8) 0.3500(14) 0.7325(3) 0.091(2) Uani 1 d .
H1A H -0.0055 0.3279 0.7345 0.109 Uiso 1 calc R
H1B H 0.1815 0.2451 0.7622 0.109 Uiso 1 calc R
C2 C 0.1465(7) 0.3305(10) 0.6609(3) 0.0737(16) Uani 1 d .
C3 C 0.2405(8) 0.5066(11) 0.6463(3) 0.0739(15) Uani 1 d .
C4 C 0.2828(9) 0.6593(12) 0.7061(3) 0.0870(17) Uani 1 d .
H4A H 0.4010 0.6461 0.7276 0.104 Uiso 1 calc R
H4B H 0.2583 0.8112 0.6933 0.104 Uiso 1 calc R
C5 C 0.0967(8) 0.1721(14) 0.6141(3) 0.096(2) Uani 1 d .
H5 H 0.0343 0.0518 0.6245 0.115 Uiso 1 calc R
C6 C 0.1402(8) 0.1913(12) 0.5498(3) 0.0862(18) Uani 1 d .
H6 H 0.1055 0.0837 0.5175 0.103 Uiso 1 calc R
C7 C 0.2336(6) 0.3677(9) 0.5342(3) 0.0675(14) Uani 1 d .
C8 C 0.2839(7) 0.5279(9) 0.5828(3) 0.0674(14) Uani 1 d .
H8 H 0.3464 0.6488 0.5728 0.081 Uiso 1 calc R
C9 C 0.2738(6) 0.3899(9) 0.4640(3) 0.0671(13) Uani 1 d .
C10 C 0.2277(9) 0.2330(10) 0.4148(4) 0.0879(19) Uani 1 d .
H10 H 0.1791 0.1027 0.4264 0.106 Uiso 1 calc R
C11 C 0.2510(10) 0.2618(11) 0.3489(4) 0.0884(18) Uani 1 d .
H11 H 0.2137 0.1540 0.3169 0.106 Uiso 1 calc R
C12 C 0.3277(8) 0.4461(10) 0.3303(3) 0.0729(15) Uani 1 d .
C13 C 0.3810(9) 0.6057(13) 0.3782(3) 0.094(2) Uani 1 d .
H13 H 0.4349 0.7323 0.3669 0.113 Uiso 1 calc R
C14 C 0.3521(9) 0.5730(12) 0.4443(3) 0.090(2) Uani 1 d .
H14 H 0.3879 0.6812 0.4763 0.108 Uiso 1 calc R
C15 C 0.3993(13) 0.6683(16) 0.2420(4) 0.118(3) Uani 1 d .
H15A H 0.3292 0.7833 0.2549 0.177 Uiso 1 calc GR
H15B H 0.3897 0.6669 0.1938 0.177 Uiso 1 calc GR
H15C H 0.5157 0.6938 0.2625 0.177 Uiso 1 calc GR
C16 C 0.3753(8) 0.5340(11) 0.8734(3) 0.0757(15) Uani 1 d .
C17 C 0.3678(8) 0.3377(11) 0.9051(3) 0.0765(15) Uani 1 d .
H17 H 0.2638 0.2686 0.9048 0.092 Uiso 1 calc R
C18 C 0.5172(9) 0.2422(11) 0.9378(3) 0.0776(16) Uani 1 d .
H18 H 0.5124 0.1090 0.9601 0.093 Uiso 1 calc R
C19 C 0.6734(9) 0.3406(12) 0.9380(3) 0.0822(17) Uani 1 d .
C20 C 0.6757(9) 0.5396(13) 0.9062(4) 0.0912(19) Uani 1 d .
H20 H 0.7797 0.6089 0.9065 0.109 Uiso 1 calc R
C21 C 0.5284(9) 0.6413(13) 0.8735(3) 0.0856(18) Uani 1 d .
H21 H 0.5323 0.7767 0.8523 0.103 Uiso 1 calc R
C22 C 0.8355(10) 0.2273(19) 0.9709(4) 0.127(4) Uani 1 d .
H22A H 0.8079 0.0931 0.9916 0.191 Uiso 1 calc GR
H22B H 0.8980 0.3221 1.0046 0.191 Uiso 1 calc GR
H22C H 0.9036 0.1946 0.9373 0.191 Uiso 1 calc GR
N1 N 0.1664(7) 0.5757(10) 0.7503(3) 0.0854(15) Uani 1 d .
O1 O 0.3459(7) 0.4648(9) 0.2638(3) 0.0994(15) Uani 1 d .
O2 O 0.0476(6) 0.5672(13) 0.8540(3) 0.122(2) Uani 1 d .
O3 O 0.2137(8) 0.8878(9) 0.8273(3) 0.116(2) Uani 1 d .
S1 S 0.1886(3) 0.6570(3) 0.82817(9) 0.0934(6) Uani 1 d .

loop_
_atom_site_aniso_label
_atom_site_aniso_U_11
_atom_site_aniso_U_22
_atom_site_aniso_U_33
_atom_site_aniso_U_23
_atom_site_aniso_U_13
_atom_site_aniso_U_12
C1 0.073(4) 0.104(5) 0.093(4) 0.034(4) 0.006(3) -0.018(4)
C2 0.060(3) 0.076(4) 0.077(3) 0.016(3) -0.010(3) -0.013(3)
C3 0.069(3) 0.072(3) 0.075(3) 0.016(3) -0.004(3) -0.005(3)
C4 0.112(5) 0.073(3) 0.078(3) 0.016(4) 0.023(3) -0.006(4)
C5 0.087(4) 0.100(5) 0.093(4) 0.021(4) -0.003(3) -0.041(4)
C6 0.083(4) 0.084(4) 0.084(4) 0.006(3) -0.007(3) -0.031(4)
C7 0.053(3) 0.061(3) 0.082(3) 0.014(3) -0.006(2) -0.006(3)
C8 0.070(3) 0.055(3) 0.076(3) 0.013(3) 0.007(3) -0.004(3)
C9 0.055(3) 0.056(3) 0.083(3) 0.009(3) -0.008(2) 0.002(3)
C10 0.096(5) 0.050(3) 0.118(5) -0.004(3) 0.018(4) -0.003(3)
C11 0.109(5) 0.064(3) 0.092(4) -0.020(3) 0.015(4) -0.009(4)
C12 0.069(3) 0.070(3) 0.078(4) -0.011(3) 0.008(3) 0.003(3)
C13 0.105(5) 0.099(5) 0.080(4) -0.009(4) 0.020(3) -0.037(4)
C14 0.104(4) 0.091(4) 0.071(3) -0.012(3) 0.002(3) -0.045(4)
C15 0.159(8) 0.109(6) 0.093(5) -0.008(5) 0.041(5) 0.012(7)
C16 0.092(4) 0.069(3) 0.071(3) 0.013(3) 0.026(3) 0.007(3)
C17 0.087(4) 0.072(3) 0.074(3) 0.006(3) 0.023(3) -0.011(3)
C18 0.102(4) 0.071(3) 0.061(3) 0.013(3) 0.019(3) 0.000(4)
C19 0.091(4) 0.090(4) 0.065(3) 0.010(3) 0.011(3) -0.004(4)
C20 0.089(4) 0.096(5) 0.093(4) 0.006(4) 0.027(3) -0.009(4)
C21 0.108(5) 0.075(4) 0.076(3) 0.010(3) 0.022(3) -0.011(4)
C22 0.098(5) 0.160(10) 0.121(6) 0.038(7) 0.012(4) 0.013(6)
N1 0.082(3) 0.087(4) 0.086(3) 0.026(3) 0.012(2) 0.006(3)
O1 0.116(4) 0.098(4) 0.087(3) -0.023(3) 0.024(3) -0.006(3)
O2 0.090(3) 0.172(6) 0.112(4) 0.025(4) 0.040(3) 0.020(4)
O3 0.164(5) 0.087(3) 0.100(4) 0.013(3) 0.028(4) 0.049(4)
S1 0.1014(12) 0.0949(12) 0.0880(10) 0.0165(10) 0.0281(8) 0.0237(11)

loop_
_atom_type_symbol
_atom_type_description
_atom_type_scat_dispersion_real
_atom_type_scat_dispersion_imag
_atom_type_scat_source
C C 0.0181 0.0091 'International Tables Vol C Tables 4.2.6.8 and 6.1.1.4'
H H 0.0000 0.0000 'International Tables Vol C Tables 4.2.6.8 and 6.1.1.4'
N N 0.0311 0.0180 'International Tables Vol C Tables 4.2.6.8 and 6.1.1.4'
O O 0.0492 0.0322 'International Tables Vol C Tables 4.2.6.8 and 6.1.1.4'
S S 0.3331 0.5567 'International Tables Vol C Tables 4.2.6.8 and 6.1.1.4'

loop_
_geom_angle_atom_site_label_1
_geom_angle_atom_site_label_2
_geom_angle_atom_site_label_3
_geom_angle
H1A C1 H1B 109.2
C2 C1 H1A 111.3
C2 C1 H1B 111.3
N1 C1 H1A 111.3
N1 C1 H1B 111.3
N1 C1 C2 102.5(5)
C3 C2 C1 109.6(6)
C5 C2 C1 129.6(6)
C5 C2 C3 120.8(6)
C2 C3 C4 111.4(6)
C2 C3 C8 120.3(6)
C8 C3 C4 128.3(6)
C3 C4 H4A 111.6
C3 C4 H4B 111.6
H4A C4 H4B 109.4
N1 C4 C3 101.0(6)
N1 C4 H4A 111.6
N1 C4 H4B 111.6
C2 C5 H5 120.3
C2 C5 C6 119.4(6)
C6 C5 H5 120.3
C5 C6 H6 119.7
C7 C6 C5 120.6(6)
C7 C6 H6 119.7
C6 C7 C8 119.2(6)
C6 C7 C9 119.9(5)
C8 C7 C9 120.9(5)
C3 C8 H8 120.2
C7 C8 C3 119.6(5)
C7 C8 H8 120.2
C10 C9 C7 122.5(5)
C14 C9 C7 121.8(5)
C14 C9 C10 115.6(6)
C9 C10 H10 118.7
C9 C10 C11 122.6(6)
C11 C10 H10 118.7
C10 C11 H11 119.6
C12 C11 C10 120.7(6)
C12 C11 H11 119.6
C11 C12 C13 119.0(6)
C11 C12 O1 117.7(6)
O1 C12 C13 123.3(6)
C12 C13 H13 120.6
C12 C13 C14 118.7(6)
C14 C13 H13 120.6
C9 C14 C13 123.3(6)
C9 C14 H14 118.3
C13 C14 H14 118.3
H15A C15 H15B 109.5
H15A C15 H15C 109.5
H15B C15 H15C 109.5
O1 C15 H15A 109.5
O1 C15 H15B 109.5
O1 C15 H15C 109.5
C17 C16 C21 121.7(6)
C17 C16 S1 120.6(5)
C21 C16 S1 117.7(5)
C16 C17 H17 120.5
C16 C17 C18 119.1(6)
C18 C17 H17 120.5
C17 C18 H18 119.3
C19 C18 C17 121.4(6)
C19 C18 H18 119.3
C18 C19 C22 120.4(7)
C20 C19 C18 117.9(6)
C20 C19 C22 121.7(7)
C19 C20 H20 118.8
C19 C20 C21 122.3(7)
C21 C20 H20 118.8
C16 C21 C20 117.7(6)
C16 C21 H21 121.2
C20 C21 H21 121.2
C19 C22 H22A 109.5
C19 C22 H22B 109.5
C19 C22 H22C 109.5
H22A C22 H22B 109.5
H22A C22 H22C 109.5
H22B C22 H22C 109.5
C1 N1 C4 111.0(6)
C1 N1 S1 120.0(4)
C4 N1 S1 120.1(5)
C12 O1 C15 117.8(5)
N1 S1 C16 107.8(3)
O2 S1 C16 107.3(3)
O2 S1 N1 106.0(4)
O3 S1 C16 108.4(4)
O3 S1 N1 106.4(3)
O3 S1 O2 120.3(4)

loop_
_geom_bond_atom_site_label_1
_geom_bond_atom_site_label_2
_geom_bond_distance
C1 H1A 0.9700
C1 H1B 0.9700
C1 C2 1.515(10)
C1 N1 1.461(10)
C2 C3 1.369(9)
C2 C5 1.357(10)
C3 C4 1.510(9)
C3 C8 1.389(8)
C4 H4A 0.9700
C4 H4B 0.9700
C4 N1 1.484(8)
C5 H5 0.9300
C5 C6 1.401(9)
C6 H6 0.9300
C6 C7 1.374(8)
C7 C8 1.388(8)
C7 C9 1.509(8)
C8 H8 0.9300
C9 C10 1.377(9)
C9 C14 1.370(8)
C10 H10 0.9300
C10 C11 1.383(9)
C11 H11 0.9300
C11 C12 1.361(10)
C12 C13 1.381(9)
C12 O1 1.376(8)
C13 H13 0.9300
C13 C14 1.404(9)
C14 H14 0.9300
C15 H15A 0.9600
C15 H15B 0.9600
C15 H15C 0.9600
C15 O1 1.404(10)
C16 C17 1.360(8)
C16 C21 1.385(9)
C16 S1 1.769(7)
C17 H17 0.9300
C17 C18 1.384(9)
C18 H18 0.9300
C18 C19 1.383(9)
C19 C20 1.371(10)
C19 C22 1.512(11)
C20 H20 0.9300
C20 C21 1.388(10)
C21 H21 0.9300
C22 H22A 0.9600
C22 H22B 0.9600
C22 H22C 0.9600
N1 S1 1.624(6)
O2 S1 1.429(6)
O3 S1 1.418(6)

loop_
_geom_torsion_atom_site_label_1
_geom_torsion_atom_site_label_2
_geom_torsion_atom_site_label_3
_geom_torsion_atom_site_label_4
_geom_torsion
C1 C2 C3 C4 0.8(8)
C1 C2 C3 C8 -178.7(5)
C1 C2 C5 C6 178.9(7)
C1 N1 S1 C16 72.7(6)
C1 N1 S1 O2 -42.0(6)
C1 N1 S1 O3 -171.1(5)
C2 C1 N1 C4 -20.8(6)
C2 C1 N1 S1 -168.1(4)
C2 C3 C4 N1 -13.0(7)
C2 C3 C8 C7 -1.0(9)
C2 C5 C6 C7 0.6(11)
C3 C2 C5 C6 -1.0(10)
C3 C4 N1 C1 21.1(6)
C3 C4 N1 S1 168.3(4)
C4 C3 C8 C7 179.6(6)
C4 N1 S1 C16 -71.6(6)
C4 N1 S1 O2 173.7(5)
C4 N1 S1 O3 44.5(6)
C5 C2 C3 C4 -179.2(6)
C5 C2 C3 C8 1.2(9)
C5 C6 C7 C8 -0.3(9)
C5 C6 C7 C9 -177.8(6)
C6 C7 C8 C3 0.5(8)
C6 C7 C9 C10 -3.4(8)
C6 C7 C9 C14 173.6(6)
C7 C9 C10 C11 174.1(6)
C7 C9 C14 C13 -175.5(6)
C8 C3 C4 N1 166.5(6)
C8 C7 C9 C10 179.2(6)
C8 C7 C9 C14 -3.8(8)
C9 C7 C8 C3 178.0(5)
C9 C10 C11 C12 2.6(11)
C10 C9 C14 C13 1.7(10)
C10 C11 C12 C13 -0.6(11)
C10 C11 C12 O1 -179.6(6)
C11 C12 C13 C14 -0.8(10)
C11 C12 O1 C15 169.9(7)
C12 C13 C14 C9 0.2(11)
C13 C12 O1 C15 -9.1(10)
C14 C9 C10 C11 -3.0(10)
C16 C17 C18 C19 -0.9(9)
C17 C16 C21 C20 1.1(10)
C17 C16 S1 N1 -91.6(5)
C17 C16 S1 O2 22.2(6)
C17 C16 S1 O3 153.6(5)
C17 C18 C19 C20 1.6(9)
C17 C18 C19 C22 -176.7(7)
C18 C19 C20 C21 -1.0(10)
C19 C20 C21 C16 -0.3(10)
C21 C16 C17 C18 -0.5(10)
C21 C16 S1 N1 86.4(6)
C21 C16 S1 O2 -159.7(5)
C21 C16 S1 O3 -28.3(6)
C22 C19 C20 C21 177.4(7)
N1 C1 C2 C3 12.0(7)
N1 C1 C2 C5 -167.9(6)
O1 C12 C13 C14 178.3(7)
S1 C16 C17 C18 177.5(5)
S1 C16 C21 C20 -177.0(5)
